data_7160586
loop_
_publ_author_name
'Zhou, Cen'
'Chen, Xi-Xian'
'An, Bohang'
'Wu, Ling-Wei'
'Cui, Hao'
'Zhang, Xiao'

_publ_section_title
;
 Deprotonation of isoazatruxene enables photocatalytic arylation and
 phosphorylation of (hetero)aryl halides.
;
_journal_issue 43
_journal_name_full 'Organic &amp; biomolecular chemistry'
_journal_page_first 9883
_journal_page_last 9889
_journal_paper_doi 10.1039/d5ob00537j
_journal_volume 23
_journal_year 2025
_chemical_formula_moiety 'C13 H13 N O2'
_chemical_formula_sum 'C13 H13 N O2'
_chemical_formula_weight 215.24
_space_group_crystal_system monoclinic
_space_group_IT_number 14
_space_group_name_Hall '-P 2ybc'
_space_group_name_H-M_alt 'P 1 21/c 1'
_atom_sites_solution_hydrogens geom
_atom_sites_solution_primary dual
_audit_creation_date 2025-05-13
_audit_creation_method
;
Olex2 1.5
(compiled 2022.04.07 svn.rca3783a0 for OlexSys, GUI svn.r6498)
;
_audit_update_record
;
2025-05-13 deposited with the CCDC.	2025-06-09 downloaded from the CCDC.
;
_cell_angle_alpha 90
_cell_angle_beta 100.902(3)
_cell_angle_gamma 90
_cell_formula_units_Z 4
_cell_length_a 11.5980(4)
_cell_length_b 6.6697(2)
_cell_length_c 14.8861(5)
_cell_measurement_reflns_used 5163
_cell_measurement_temperature 298.81(10)
_cell_measurement_theta_max 75.4060
_cell_measurement_theta_min 3.8500
_cell_volume 1130.73(7)
_computing_cell_refinement 'CrysAlisPro 1.171.43.142a (Rigaku OD, 2024)'
_computing_data_collection 'CrysAlisPro system (CCD 43.142a 64-bit (release 17-10-2024))'
_computing_data_reduction 'CrysAlisPro 1.171.43.142a (Rigaku OD, 2024)'
_computing_molecular_graphics 'Olex2 1.5 (Dolomanov et al., 2009)'
_computing_publication_material 'Olex2 1.5 (Dolomanov et al., 2009)'
_computing_structure_refinement 'SHELXL 2018/3 (Sheldrick, 2015)'
_computing_structure_solution 'SHELXT 2018/2 (Sheldrick, 2018)'
_diffrn_ambient_environment air
_diffrn_ambient_temperature 298.81(10)
_diffrn_detector 'Hybrid Pixel Array Detector'
_diffrn_detector_area_resol_mean 10.0000
_diffrn_detector_type HyPix
_diffrn_measured_fraction_theta_full 0.973
_diffrn_measured_fraction_theta_max 0.928
_diffrn_measurement_details
;
List of Runs (angles in degrees, time in seconds):

  # Type    Start    End  Width  t~exp~   \w     \q     \k     \f   Frames
#--------------------------------------------------------------------------
  1  \w     33.00 119.00   0.50    0.15    --   45.63  52.00 176.00  172
  2  \w    116.00 176.00   0.50    0.62    --  103.81  61.00  90.00  120
  3  \w    109.00 134.00   0.50    0.62    --  103.81  52.00 176.00   50
  4  \w     33.00  62.00   0.50    0.62    --  103.81 -52.00  31.00   58
  5  \w     37.00  75.00   0.50    0.62    --  103.81 -61.00  60.00   76
  6  \w     37.00 104.00   0.50    0.62    --  103.81 -77.00 -30.00  134
  7  \w     44.00  73.00   0.50    0.62    --  103.81 -61.00-120.00   58
  8  \w    -26.00  53.00   0.50    0.15    --   45.63 -52.00  31.00  158
  9  \w    -89.00 -63.00   0.50    0.15    --  -45.63 -52.00  31.00   52
 10  \w   -171.00 -90.00   0.50    0.62    -- -103.81 -52.00  31.00  162
 11  \w   -172.00 -87.00   0.50    0.62    -- -103.81 -61.00 120.00  170
 12  \w   -107.00 -37.00   0.50    0.62    -- -103.81 125.00-150.00  140
 13  \w    -69.00 -32.00   0.50    0.62    -- -103.81  77.00 -60.00   74
 14  \w    -66.00 -35.00   0.50    0.62    -- -103.81  61.00-180.00   62
 15  \w    -98.00 -31.00   0.50    0.62    -- -103.81  77.00-150.00  134
 16  \w    -21.00  29.00   0.50    0.15    --  -45.63  19.00 -30.00  100
 17  \w    -29.00  27.00   0.50    0.15    --  -45.63  52.00 176.00  112
 18  \w    -67.00 -39.00   0.50    0.62    -- -103.81  61.00  90.00   56
 19  \w    -57.00 -32.00   0.50    0.62    -- -103.81  61.00  30.00   50
;
_diffrn_measurement_device 'four-circle diffractometer'
_diffrn_measurement_device_type 'XtaLAB Synergy R, HyPix'
_diffrn_measurement_method '\w scans'
_diffrn_orient_matrix_type 'CrysAlisPro convention (1999,Acta A55,543-557)'
_diffrn_orient_matrix_UB_11 -0.1234863000
_diffrn_orient_matrix_UB_12 0.0426712000
_diffrn_orient_matrix_UB_13 -0.0558339000
_diffrn_orient_matrix_UB_21 -0.0539657000
_diffrn_orient_matrix_UB_22 -0.1377278000
_diffrn_orient_matrix_UB_23 0.0641922000
_diffrn_orient_matrix_UB_31 -0.0118156000
_diffrn_orient_matrix_UB_32 0.1804369000
_diffrn_orient_matrix_UB_33 0.0621979000
_diffrn_radiation_monochromator mirror
_diffrn_radiation_probe x-ray
_diffrn_radiation_type 'Cu K\a'
_diffrn_radiation_wavelength 1.54184
_diffrn_reflns_av_R_equivalents 0.0373
_diffrn_reflns_av_unetI/netI 0.0271
_diffrn_reflns_Laue_measured_fraction_full 0.973
_diffrn_reflns_Laue_measured_fraction_max 0.928
_diffrn_reflns_limit_h_max 14
_diffrn_reflns_limit_h_min -14
_diffrn_reflns_limit_k_max 8
_diffrn_reflns_limit_k_min -3
_diffrn_reflns_limit_l_max 18
_diffrn_reflns_limit_l_min -18
_diffrn_reflns_number 6234
_diffrn_reflns_point_group_measured_fraction_full 0.973
_diffrn_reflns_point_group_measured_fraction_max 0.928
_diffrn_reflns_theta_full 67.684
_diffrn_reflns_theta_max 75.485
_diffrn_reflns_theta_min 3.881
_diffrn_source 'Rotating-anode X-ray tube'
_diffrn_source_type 'PhotonJet R (Cu) X-ray Source'
_exptl_absorpt_coefficient_mu 0.693
_exptl_absorpt_correction_T_max 1.00000
_exptl_absorpt_correction_T_min 0.36369
_exptl_absorpt_correction_type multi-scan
_exptl_absorpt_process_details
;
CrysAlisPro 1.171.43.142a (Rigaku Oxford Diffraction, 2024)
Empirical absorption correction using spherical harmonics,
implemented in SCALE3 ABSPACK scaling algorithm.
;
_exptl_crystal_colour colourless
_exptl_crystal_colour_primary colourless
_exptl_crystal_density_diffrn 1.264
_exptl_crystal_description block
_exptl_crystal_F_000 456
_exptl_crystal_size_max 0.25
_exptl_crystal_size_mid 0.15
_exptl_crystal_size_min 0.12
_refine_diff_density_max 0.226
_refine_diff_density_min -0.289
_refine_diff_density_rms 0.063
_refine_ls_extinction_method none
_refine_ls_goodness_of_fit_ref 1.078
_refine_ls_hydrogen_treatment constr
_refine_ls_matrix_type full
_refine_ls_number_parameters 147
_refine_ls_number_reflns 2182
_refine_ls_number_restraints 0
_refine_ls_restrained_S_all 1.078
_refine_ls_R_factor_all 0.0642
_refine_ls_R_factor_gt 0.0614
_refine_ls_shift/su_max 0.000
_refine_ls_shift/su_mean 0.000
_refine_ls_structure_factor_coef Fsqd
_refine_ls_weighting_details 'w=1/[\s^2^(Fo^2^)+(0.1143P)^2^+0.1294P] where P=(Fo^2^+2Fc^2^)/3'
_refine_ls_weighting_scheme calc
_refine_ls_wR_factor_gt 0.1689
_refine_ls_wR_factor_ref 0.1732
_reflns_Friedel_coverage 0.000
_reflns_number_gt 1975
_reflns_number_total 2182
_reflns_threshold_expression 'I > 2\s(I)'
_cod_data_source_file d5ob00537j2.cif
_cod_data_source_block cxx-0429-1_auto
_cod_depositor_comments 'Adding full bibliography for 7160586.cif.'
_cod_database_code 7160586
_shelx_shelxl_version_number 2018/3
_shelx_space_group_comment
;
The symmetry employed for this shelxl refinement is uniquely defined
by the following loop, which should always be used as a source of
symmetry information in preference to the above space-group names.
They are only intended as comments.
;
_shelx_estimated_absorpt_t_max 0.921
_shelx_estimated_absorpt_t_min 0.846
_olex2_refinement_description
;
1. Fixed Uiso
 At 1.2 times of:
  All C(H) groups
 At 1.5 times of:
  All C(H,H,H) groups
2.a Aromatic/amide H refined with riding coordinates:
 C4(H4), C8(H8), C12(H12), C13(H13), C2(H2), C9(H9), C5(H5)
2.b Idealised Me refined as rotating group:
 C10(H10A,H10B,H10C), C3(H3A,H3B,H3C)
;
_olex2_submission_special_instructions 'No special instructions were received'
_oxdiff_exptl_absorpt_empirical_details
;
Empirical correction (ABSPACK) includes:
- Absorption correction using spherical harmonics
- Frame scaling
;
_oxdiff_exptl_absorpt_empirical_full_max 5.606
_oxdiff_exptl_absorpt_empirical_full_min 0.169

loop_
_space_group_symop_operation_xyz
'x, y, z'
'-x, y+1/2, -z+1/2'
'-x, -y, -z'
'x, -y-1/2, z-1/2'

loop_
_atom_site_label
_atom_site_type_symbol
_atom_site_fract_x
_atom_site_fract_y
_atom_site_fract_z
_atom_site_U_iso_or_equiv
_atom_site_adp_type
_atom_site_occupancy
_atom_site_site_symmetry_order
_atom_site_calc_flag
_atom_site_refinement_flags_posn
_atom_site_refinement_flags_adp
_atom_site_refinement_flags_occupancy
_atom_site_disorder_assembly
_atom_site_disorder_group
N1 N 0.01333(10) 0.59873(18) 0.61229(7) 0.0456(3) Uani 1 1 d . . . . .
O1 O 0.58043(10) 1.0333(2) 0.61680(9) 0.0725(4) Uani 1 1 d . . . . .
C1 C 0.12186(12) 0.5153(2) 0.64446(9) 0.0439(4) Uani 1 1 d . . . . .
C4 C 0.10360(13) 0.3389(2) 0.68768(9) 0.0500(4) Uani 1 1 d . . . . .
H4 H 0.161534 0.250897 0.715813 0.060 Uiso 1 1 calc R U . . .
O2 O 0.65729(12) 0.7277(3) 0.60905(15) 0.1038(6) Uani 1 1 d . . . . .
C6 C 0.23505(12) 0.6055(2) 0.63542(9) 0.0459(4) Uani 1 1 d . . . . .
C8 C -0.01779(14) 0.3152(2) 0.68182(10) 0.0529(4) Uani 1 1 d . . . . .
H8 H -0.054894 0.209582 0.705626 0.064 Uiso 1 1 calc R U . . .
C10 C -0.01264(15) 0.7831(2) 0.56050(11) 0.0583(4) Uani 1 1 d . . . . .
H10A H -0.004687 0.895006 0.601780 0.087 Uiso 1 1 calc R U . . .
H10B H -0.091531 0.778093 0.526276 0.087 Uiso 1 1 calc R U . . .
H10C H 0.041140 0.798102 0.519223 0.087 Uiso 1 1 calc R U . . .
C12 C -0.07120(13) 0.4757(2) 0.63481(10) 0.0517(4) Uani 1 1 d . . . . .
H12 H -0.151748 0.497924 0.620407 0.062 Uiso 1 1 calc R U . . .
C13 C 0.26236(14) 0.8061(2) 0.65426(11) 0.0558(4) Uani 1 1 d . . . . .
H13 H 0.205904 0.890814 0.670386 0.067 Uiso 1 1 calc R U . . .
C7 C 0.45785(13) 0.7574(3) 0.62581(10) 0.0548(4) Uani 1 1 d . . . . .
C2 C 0.37189(14) 0.8817(2) 0.64940(11) 0.0578(4) Uani 1 1 d . . . . .
H2 H 0.388299 1.016353 0.661971 0.069 Uiso 1 1 calc R U . . .
C9 C 0.32202(14) 0.4823(3) 0.61208(12) 0.0595(4) Uani 1 1 d . . . . .
H9 H 0.305564 0.347896 0.598709 0.071 Uiso 1 1 calc R U . . .
C5 C 0.43170(14) 0.5564(3) 0.60852(13) 0.0651(5) Uani 1 1 d . . . . .
H5 H 0.489019 0.470859 0.594352 0.078 Uiso 1 1 calc R U . . .
C11 C 0.57579(14) 0.8335(3) 0.61662(12) 0.0645(5) Uani 1 1 d . . . . .
C3 C 0.69165(16) 1.1206(4) 0.60910(14) 0.0825(7) Uani 1 1 d . . . . .
H3A H 0.709522 1.088504 0.550369 0.124 Uiso 1 1 calc R U . . .
H3B H 0.751960 1.068010 0.656382 0.124 Uiso 1 1 calc R U . . .
H3C H 0.687630 1.263550 0.615398 0.124 Uiso 1 1 calc R U . . .

loop_
_atom_site_aniso_label
_atom_site_aniso_U_11
_atom_site_aniso_U_22
_atom_site_aniso_U_33
_atom_site_aniso_U_23
_atom_site_aniso_U_13
_atom_site_aniso_U_12
N1 0.0473(7) 0.0500(7) 0.0385(6) 0.0004(5) 0.0057(4) 0.0000(5)
O1 0.0460(7) 0.0861(10) 0.0841(9) 0.0077(7) 0.0095(6) -0.0137(6)
C1 0.0466(7) 0.0477(7) 0.0366(6) -0.0024(5) 0.0057(5) -0.0005(5)
C4 0.0552(8) 0.0489(8) 0.0438(7) 0.0022(6) 0.0043(6) -0.0011(6)
O2 0.0459(8) 0.1089(12) 0.1585(16) -0.0197(11) 0.0245(8) 0.0020(7)
C6 0.0465(7) 0.0506(8) 0.0404(7) 0.0004(5) 0.0077(5) 0.0004(5)
C8 0.0572(9) 0.0575(9) 0.0441(7) 0.0006(6) 0.0096(6) -0.0123(6)
C10 0.0638(10) 0.0559(9) 0.0522(8) 0.0074(7) 0.0031(7) 0.0065(7)
C12 0.0459(8) 0.0639(9) 0.0451(7) -0.0041(6) 0.0083(6) -0.0062(6)
C13 0.0513(9) 0.0521(9) 0.0678(10) -0.0067(7) 0.0213(7) -0.0004(6)
C7 0.0413(8) 0.0683(10) 0.0530(8) -0.0004(7) 0.0044(6) -0.0009(6)
C2 0.0548(9) 0.0528(8) 0.0672(10) -0.0038(7) 0.0149(7) -0.0055(7)
C9 0.0533(9) 0.0519(9) 0.0727(10) -0.0090(7) 0.0101(7) 0.0033(6)
C5 0.0473(9) 0.0675(10) 0.0804(11) -0.0101(9) 0.0118(7) 0.0092(7)
C11 0.0396(8) 0.0892(13) 0.0619(9) -0.0045(9) 0.0020(6) -0.0011(7)
C3 0.0473(10) 0.1208(18) 0.0763(12) 0.0126(12) 0.0038(8) -0.0249(10)

loop_
_atom_type_symbol
_atom_type_description
_atom_type_scat_dispersion_real
_atom_type_scat_dispersion_imag
_atom_type_scat_source
C C 0.0181 0.0091 'International Tables Vol C Tables 4.2.6.8 and 6.1.1.4'
H H 0.0000 0.0000 'International Tables Vol C Tables 4.2.6.8 and 6.1.1.4'
N N 0.0311 0.0180 'International Tables Vol C Tables 4.2.6.8 and 6.1.1.4'
O O 0.0492 0.0322 'International Tables Vol C Tables 4.2.6.8 and 6.1.1.4'

loop_
_geom_angle_atom_site_label_1
_geom_angle_atom_site_label_2
_geom_angle_atom_site_label_3
_geom_angle
_geom_angle_site_symmetry_1
_geom_angle_site_symmetry_3
_geom_angle_publ_flag
C1 N1 C10 127.67(12) . . ?
C12 N1 C1 108.83(12) . . ?
C12 N1 C10 123.49(13) . . ?
C11 O1 C3 116.14(16) . . ?
N1 C1 C6 125.10(13) . . ?
C4 C1 N1 107.26(12) . . ?
C4 C1 C6 127.61(13) . . ?
C1 C4 H4 126.0 . . ?
C1 C4 C8 107.97(13) . . ?
C8 C4 H4 126.0 . . ?
C13 C6 C1 123.17(13) . . ?
C13 C6 C9 117.97(14) . . ?
C9 C6 C1 118.76(13) . . ?
C4 C8 H8 126.4 . . ?
C12 C8 C4 107.28(13) . . ?
C12 C8 H8 126.4 . . ?
N1 C10 H10A 109.5 . . ?
N1 C10 H10B 109.5 . . ?
N1 C10 H10C 109.5 . . ?
H10A C10 H10B 109.5 . . ?
H10A C10 H10C 109.5 . . ?
H10B C10 H10C 109.5 . . ?
N1 C12 H12 125.7 . . ?
C8 C12 N1 108.66(13) . . ?
C8 C12 H12 125.7 . . ?
C6 C13 H13 119.4 . . ?
C2 C13 C6 121.12(14) . . ?
C2 C13 H13 119.4 . . ?
C2 C7 C11 122.28(16) . . ?
C5 C7 C2 118.71(14) . . ?
C5 C7 C11 118.99(15) . . ?
C13 C2 C7 120.39(15) . . ?
C13 C2 H2 119.8 . . ?
C7 C2 H2 119.8 . . ?
C6 C9 H9 119.5 . . ?
C5 C9 C6 121.03(15) . . ?
C5 C9 H9 119.5 . . ?
C7 C5 H5 119.6 . . ?
C9 C5 C7 120.76(15) . . ?
C9 C5 H5 119.6 . . ?
O1 C11 C7 112.21(15) . . ?
O2 C11 O1 123.71(17) . . ?
O2 C11 C7 124.1(2) . . ?
O1 C3 H3A 109.5 . . ?
O1 C3 H3B 109.5 . . ?
O1 C3 H3C 109.5 . . ?
H3A C3 H3B 109.5 . . ?
H3A C3 H3C 109.5 . . ?
H3B C3 H3C 109.5 . . ?

loop_
_geom_bond_atom_site_label_1
_geom_bond_atom_site_label_2
_geom_bond_distance
_geom_bond_site_symmetry_2
_geom_bond_publ_flag
N1 C1 1.3768(18) . ?
N1 C10 1.4524(19) . ?
N1 C12 1.3679(19) . ?
O1 C11 1.333(2) . ?
O1 C3 1.440(2) . ?
C1 C4 1.376(2) . ?
C1 C6 1.4732(19) . ?
C4 H4 0.9300 . ?
C4 C8 1.403(2) . ?
O2 C11 1.202(2) . ?
C6 C13 1.392(2) . ?
C6 C9 1.395(2) . ?
C8 H8 0.9300 . ?
C8 C12 1.362(2) . ?
C10 H10A 0.9600 . ?
C10 H10B 0.9600 . ?
C10 H10C 0.9600 . ?
C12 H12 0.9300 . ?
C13 H13 0.9300 . ?
C13 C2 1.381(2) . ?
C7 C2 1.392(2) . ?
C7 C5 1.387(3) . ?
C7 C11 1.490(2) . ?
C2 H2 0.9300 . ?
C9 H9 0.9300 . ?
C9 C5 1.375(2) . ?
C5 H5 0.9300 . ?
C3 H3A 0.9600 . ?
C3 H3B 0.9600 . ?
C3 H3C 0.9600 . ?

loop_
_geom_torsion_atom_site_label_1
_geom_torsion_atom_site_label_2
_geom_torsion_atom_site_label_3
_geom_torsion_atom_site_label_4
_geom_torsion
_geom_torsion_site_symmetry_1
_geom_torsion_site_symmetry_2
_geom_torsion_site_symmetry_3
_geom_torsion_site_symmetry_4
_geom_torsion_publ_flag
N1 C1 C4 C8 -0.14(16) . . . . ?
N1 C1 C6 C13 46.1(2) . . . . ?
N1 C1 C6 C9 -137.81(15) . . . . ?
C1 N1 C12 C8 0.56(16) . . . . ?
C1 C4 C8 C12 0.47(16) . . . . ?
C1 C6 C13 C2 176.59(14) . . . . ?
C1 C6 C9 C5 -175.79(15) . . . . ?
C4 C1 C6 C13 -131.95(17) . . . . ?
C4 C1 C6 C9 44.2(2) . . . . ?
C4 C8 C12 N1 -0.63(16) . . . . ?
C6 C1 C4 C8 178.17(13) . . . . ?
C6 C13 C2 C7 -0.3(3) . . . . ?
C6 C9 C5 C7 -1.7(3) . . . . ?
C10 N1 C1 C4 -178.65(13) . . . . ?
C10 N1 C1 C6 3.0(2) . . . . ?
C10 N1 C12 C8 179.03(13) . . . . ?
C12 N1 C1 C4 -0.25(16) . . . . ?
C12 N1 C1 C6 -178.62(12) . . . . ?
C13 C6 C9 C5 0.5(2) . . . . ?
C2 C7 C5 C9 1.8(3) . . . . ?
C2 C7 C11 O1 -11.5(2) . . . . ?
C2 C7 C11 O2 169.2(2) . . . . ?
C9 C6 C13 C2 0.4(2) . . . . ?
C5 C7 C2 C13 -0.8(2) . . . . ?
C5 C7 C11 O1 167.21(15) . . . . ?
C5 C7 C11 O2 -12.2(3) . . . . ?
C11 C7 C2 C13 177.87(15) . . . . ?
C11 C7 C5 C9 -176.94(15) . . . . ?
C3 O1 C11 O2 -1.2(3) . . . . ?
C3 O1 C11 C7 179.41(14) . . . . ?
